data_2220841
loop_
_publ_author_name
'Kim, Nam-Ho'
'Hwang, In-Chul'
'Ha, Kwang'

_publ_section_title
;
 Tetrachlorido(1,10-phenanthroline-\k^2^<i>N</i>,<i>N</i>')platinum(IV)
 acetonitrile hemisolvate
;
_journal_coeditor_code IM2096
_journal_issue 2
_journal_name_full 'Acta Crystallographica Section E'
_journal_page_first m224
_journal_paper_doi 10.1107/S1600536809002359
_journal_volume 65
_journal_year 2009
_chemical_formula_iupac '[Pt Cl4 (C12 H8 N2)] , 0.5C2 H3 N'
_chemical_formula_moiety '2(C12 H8 Cl4 N2 Pt) , C2 H3 N'
_chemical_formula_sum 'C26 H19 Cl8 N5 Pt2'
_chemical_formula_weight 1075.24
_chemical_name_systematic
;
Tetrachlorido(1,10-phenanthroline-\k^2^<i>N</i>,<i>N</i>')platinum(IV)
acetonitrile hemisolvate
;
_space_group_IT_number 2
_symmetry_cell_setting triclinic
_symmetry_space_group_name_Hall '-P 1'
_symmetry_space_group_name_H-M 'P -1'
_atom_sites_solution_hydrogens geom
_atom_sites_solution_primary direct
_atom_sites_solution_secondary difmap
_cell_angle_alpha 89.700(10)
_cell_angle_beta 87.460(10)
_cell_angle_gamma 78.797(7)
_cell_formula_units_Z 2
_cell_length_a 7.671(5)
_cell_length_b 12.619(8)
_cell_length_c 16.630(10)
_cell_measurement_reflns_used 907
_cell_measurement_temperature 293(2)
_cell_measurement_theta_max 26.37
_cell_measurement_theta_min 2.96
_cell_volume 1577.6(17)
_computing_cell_refinement 'SAINT (Bruker, 2000)'
_computing_data_collection 'SMART (Bruker, 2000)'
_computing_data_reduction 'SAINT (Bruker, 2000)'
_computing_molecular_graphics 'ORTEP-3 (Farrugia, 1997) and PLATON (Spek, 2003)'
_computing_publication_material 'SHELXL97 (Sheldrick, 2008)'
_computing_structure_refinement 'SHELXL97 (Sheldrick, 2008)'
_computing_structure_solution 'SHELXS97 (Sheldrick, 2008)'
_diffrn_ambient_temperature 293(2)
_diffrn_measured_fraction_theta_full 0.983
_diffrn_measured_fraction_theta_max 0.974
_diffrn_measurement_device_type 'Bruker SMART 1000 CCD'
_diffrn_measurement_method '\f and \w'
_diffrn_radiation_monochromator graphite
_diffrn_radiation_source 'fine-focus sealed tube'
_diffrn_radiation_type 'Mo K\a'
_diffrn_radiation_wavelength 0.71073
_diffrn_reflns_av_R_equivalents 0.0270
_diffrn_reflns_av_sigmaI/netI 0.0295
_diffrn_reflns_limit_h_max 9
_diffrn_reflns_limit_h_min -9
_diffrn_reflns_limit_k_max 14
_diffrn_reflns_limit_k_min -15
_diffrn_reflns_limit_l_max 20
_diffrn_reflns_limit_l_min -9
_diffrn_reflns_number 8700
_diffrn_reflns_theta_full 25.00
_diffrn_reflns_theta_max 25.70
_diffrn_reflns_theta_min 1.23
_diffrn_standards_decay_% 0
_diffrn_standards_interval_count 0
_diffrn_standards_interval_time 0
_diffrn_standards_number 0
_exptl_absorpt_coefficient_mu 9.564
_exptl_absorpt_correction_T_max 0.057
_exptl_absorpt_correction_T_min 0.035
_exptl_absorpt_correction_type multi-scan
_exptl_absorpt_process_details '(SADABS; Bruker, 2000)'
_exptl_crystal_colour yellow
_exptl_crystal_density_diffrn 2.264
_exptl_crystal_density_method 'not measured'
_exptl_crystal_description rod
_exptl_crystal_F_000 1004
_exptl_crystal_size_max 0.55
_exptl_crystal_size_mid 0.30
_exptl_crystal_size_min 0.30
_refine_diff_density_max 1.972
_refine_diff_density_min -2.049
_refine_ls_extinction_coef 0.0069(3)
_refine_ls_extinction_expression Fc^*^=kFc[1+0.001xFc^2^\l^3^/sin(2\q)]^-1/4^
_refine_ls_extinction_method 'SHELXL97 (Sheldrick, 2008)'
_refine_ls_goodness_of_fit_ref 1.089
_refine_ls_hydrogen_treatment constr
_refine_ls_matrix_type full
_refine_ls_number_parameters 372
_refine_ls_number_reflns 5856
_refine_ls_number_restraints 0
_refine_ls_restrained_S_all 1.089
_refine_ls_R_factor_all 0.0383
_refine_ls_R_factor_gt 0.0346
_refine_ls_shift/su_max 0.001
_refine_ls_shift/su_mean 0.000
_refine_ls_structure_factor_coef Fsqd
_refine_ls_weighting_details 'calc w = 1/[\s^2^(Fo^2^)+(0.0696P)^2^+1.1983P] where P=(Fo^2^+2Fc^2^)/3'
_refine_ls_weighting_scheme calc
_refine_ls_wR_factor_gt 0.0980
_refine_ls_wR_factor_ref 0.1037
_reflns_number_gt 5250
_reflns_number_total 5856
_reflns_threshold_expression I>2\s(I)
_cod_data_source_file im2096.cif
_cod_data_source_block I
_cod_original_cell_volume 1577(2)
_cod_database_code 2220841
_cod_database_fobs_code 2220841

loop_
_symmetry_equiv_pos_as_xyz
'x, y, z'
'-x, -y, -z'

loop_
_atom_site_type_symbol
_atom_site_label
_atom_site_fract_x
_atom_site_fract_y
_atom_site_fract_z
_atom_site_U_iso_or_equiv
_atom_site_adp_type
_atom_site_calc_flag
_atom_site_refinement_flags
_atom_site_occupancy
_atom_site_disorder_assembly
_atom_site_disorder_group
Pt Pt1 0.22405(3) 0.743662(18) 0.348926(14) 0.03174(12) Uani d . 1 . .
Cl Cl1 0.1723(3) 0.90349(15) 0.27957(12) 0.0592(6) Uani d . 1 . .
Cl Cl2 0.4276(3) 0.66204(15) 0.25175(12) 0.0586(6) Uani d . 1 . .
Cl Cl3 0.4436(2) 0.80367(14) 0.41769(12) 0.0440(4) Uani d . 1 . .
Cl Cl4 -0.0011(3) 0.68354(17) 0.28563(13) 0.0604(6) Uani d . 1 . .
N N1 0.2550(6) 0.6080(4) 0.4184(3) 0.0259(10) Uani d . 1 . .
N N2 0.0449(7) 0.8027(4) 0.4402(3) 0.0329(12) Uani d . 1 . .
C C1 0.3525(9) 0.5108(5) 0.4027(4) 0.0336(14) Uani d . 1 . .
H H1 0.4154 0.4982 0.3534 0.040 Uiso calc R 1 . .
C C2 0.3624(9) 0.4275(5) 0.4583(4) 0.0379(15) Uani d . 1 . .
H H2 0.4316 0.3602 0.4456 0.046 Uiso calc R 1 . .
C C3 0.2724(9) 0.4430(6) 0.5313(5) 0.0406(17) Uani d . 1 . .
H H3 0.2806 0.3871 0.5685 0.049 Uiso calc R 1 . .
C C4 0.1658(9) 0.5460(5) 0.5493(4) 0.0336(14) Uani d . 1 . .
C C5 0.0584(10) 0.5727(7) 0.6212(4) 0.0442(18) Uani d . 1 . .
H H5 0.0636 0.5217 0.6621 0.053 Uiso calc R 1 . .
C C6 -0.0497(10) 0.6690(7) 0.6318(4) 0.0466(18) Uani d . 1 . .
H H6 -0.1184 0.6834 0.6794 0.056 Uiso calc R 1 . .
C C7 -0.0609(9) 0.7500(6) 0.5710(4) 0.0408(16) Uani d . 1 . .
C C8 -0.1779(10) 0.8520(7) 0.5756(6) 0.053(2) Uani d . 1 . .
H H8 -0.2517 0.8709 0.6213 0.064 Uiso calc R 1 . .
C C9 -0.1814(10) 0.9223(7) 0.5128(6) 0.056(2) Uani d . 1 . .
H H9 -0.2594 0.9887 0.5151 0.067 Uiso calc R 1 . .
C C10 -0.0692(10) 0.8948(6) 0.4460(5) 0.0457(18) Uani d . 1 . .
H H10 -0.0745 0.9432 0.4034 0.055 Uiso calc R 1 . .
C C11 0.0471(8) 0.7290(5) 0.5010(4) 0.0321(14) Uani d . 1 . .
C C12 0.1595(8) 0.6274(5) 0.4905(4) 0.0272(12) Uani d . 1 . .
Pt Pt2 0.66093(3) 0.20111(2) 0.213982(14) 0.03046(12) Uani d . 1 . .
Cl Cl5 0.6389(3) 0.17427(19) 0.35077(11) 0.0554(5) Uani d . 1 . .
Cl Cl6 0.6342(3) 0.38351(16) 0.23497(13) 0.0553(5) Uani d . 1 . .
Cl Cl7 0.9662(2) 0.17316(15) 0.21686(12) 0.0454(4) Uani d . 1 . .
Cl Cl8 0.3574(2) 0.21957(18) 0.20343(12) 0.0523(5) Uani d . 1 . .
N N3 0.6888(7) 0.2128(4) 0.0925(3) 0.0320(12) Uani d . 1 . .
N N4 0.6814(7) 0.0429(4) 0.1845(3) 0.0317(12) Uani d . 1 . .
C C13 0.6842(12) 0.3021(7) 0.0489(5) 0.052(2) Uani d . 1 . .
H H13 0.6623 0.3694 0.0740 0.063 Uiso calc R 1 . .
C C14 0.7131(14) 0.2939(9) -0.0360(5) 0.068(3) Uani d . 1 . .
H H14 0.7111 0.3558 -0.0668 0.081 Uiso calc R 1 . .
C C15 0.7435(13) 0.1957(8) -0.0718(5) 0.061(2) Uani d . 1 . .
H H15 0.7643 0.1910 -0.1273 0.073 Uiso calc R 1 . .
C C16 0.7445(10) 0.1033(6) -0.0286(4) 0.0454(17) Uani d . 1 . .
C C17 0.7660(13) -0.0050(8) -0.0609(5) 0.065(3) Uani d . 1 . .
H H17 0.7849 -0.0152 -0.1162 0.078 Uiso calc R 1 . .
C C18 0.7596(13) -0.0894(8) -0.0150(6) 0.070(3) Uani d . 1 . .
H H18 0.7768 -0.1575 -0.0386 0.084 Uiso calc R 1 . .
C C19 0.7265(10) -0.0793(6) 0.0715(5) 0.0491(19) Uani d . 1 . .
C C20 0.7087(12) -0.1636(7) 0.1247(7) 0.060(2) Uani d . 1 . .
H H20 0.7216 -0.2339 0.1054 0.073 Uiso calc R 1 . .
C C21 0.6734(12) -0.1430(7) 0.2032(7) 0.064(3) Uani d . 1 . .
H H21 0.6576 -0.1989 0.2377 0.077 Uiso calc R 1 . .
C C22 0.6599(10) -0.0387(6) 0.2342(5) 0.0478(19) Uani d . 1 . .
H H22 0.6362 -0.0258 0.2890 0.057 Uiso calc R 1 . .
C C23 0.7100(8) 0.0249(5) 0.1044(4) 0.0338(14) Uani d . 1 . .
C C24 0.7161(8) 0.1149(5) 0.0555(4) 0.0340(14) Uani d . 1 . .
N N5 0.225(2) 0.4009(12) 0.0069(10) 0.153(6) Uani d . 1 . .
C C25 0.0741(19) 0.4592(9) 0.1403(7) 0.094(4) Uani d . 1 . .
H H26A 0.1404 0.5048 0.1669 0.140 Uiso calc R 1 . .
H H26B 0.0692 0.3965 0.1726 0.140 Uiso calc R 1 . .
H H26C -0.0445 0.4984 0.1328 0.140 Uiso calc R 1 . .
C C26 0.159(2) 0.4266(10) 0.0640(8) 0.098(4) Uani d . 1 . .

loop_
_atom_site_aniso_label
_atom_site_aniso_U_11
_atom_site_aniso_U_22
_atom_site_aniso_U_33
_atom_site_aniso_U_12
_atom_site_aniso_U_13
_atom_site_aniso_U_23
Pt1 0.04667(19) 0.02322(16) 0.02332(16) -0.00292(11) 0.00364(11) -0.00038(10)
Cl1 0.1033(17) 0.0321(9) 0.0373(10) -0.0022(9) 0.0031(11) 0.0082(8)
Cl2 0.0919(15) 0.0362(9) 0.0423(11) -0.0070(9) 0.0334(11) -0.0047(8)
Cl3 0.0463(9) 0.0337(8) 0.0532(11) -0.0113(7) -0.0004(8) -0.0019(8)
Cl4 0.0792(14) 0.0493(11) 0.0543(12) -0.0101(10) -0.0322(11) -0.0024(9)
N1 0.030(3) 0.028(3) 0.021(2) -0.008(2) -0.002(2) -0.001(2)
N2 0.036(3) 0.030(3) 0.030(3) -0.001(2) 0.000(2) -0.004(2)
C1 0.036(3) 0.030(3) 0.035(4) -0.007(3) 0.001(3) -0.005(3)
C2 0.039(4) 0.031(3) 0.045(4) -0.010(3) -0.009(3) 0.001(3)
C3 0.040(4) 0.039(4) 0.048(4) -0.017(3) -0.017(3) 0.014(3)
C4 0.036(3) 0.044(4) 0.027(3) -0.020(3) -0.005(3) 0.000(3)
C5 0.055(4) 0.062(5) 0.024(3) -0.034(4) -0.004(3) 0.001(3)
C6 0.051(4) 0.063(5) 0.032(4) -0.029(4) 0.009(3) -0.010(3)
C7 0.034(3) 0.058(4) 0.035(4) -0.019(3) 0.005(3) -0.015(3)
C8 0.038(4) 0.060(5) 0.060(5) -0.010(3) 0.013(4) -0.033(4)
C9 0.042(4) 0.039(4) 0.085(7) -0.005(3) 0.011(4) -0.026(4)
C10 0.046(4) 0.036(4) 0.053(5) -0.001(3) -0.003(4) -0.014(3)
C11 0.026(3) 0.040(3) 0.031(3) -0.008(3) 0.001(3) -0.011(3)
C12 0.029(3) 0.031(3) 0.024(3) -0.010(2) -0.005(2) 0.004(2)
Pt2 0.02315(16) 0.04333(18) 0.02481(16) -0.00705(10) 0.00409(10) -0.01164(11)
Cl5 0.0534(11) 0.0889(15) 0.0243(8) -0.0158(10) 0.0042(8) -0.0096(9)
Cl6 0.0596(12) 0.0453(10) 0.0580(12) -0.0041(8) 0.0057(10) -0.0247(9)
Cl7 0.0250(8) 0.0594(11) 0.0528(11) -0.0107(7) 0.0002(7) -0.0201(9)
Cl8 0.0228(8) 0.0838(14) 0.0487(11) -0.0072(8) 0.0031(7) -0.0119(10)
N3 0.031(3) 0.039(3) 0.028(3) -0.011(2) 0.005(2) -0.006(2)
N4 0.027(3) 0.038(3) 0.033(3) -0.013(2) 0.001(2) -0.007(2)
C13 0.068(5) 0.044(4) 0.046(5) -0.014(4) 0.003(4) 0.001(4)
C14 0.089(7) 0.075(6) 0.042(5) -0.024(5) 0.004(5) 0.018(5)
C15 0.080(6) 0.075(6) 0.025(4) -0.010(5) 0.002(4) -0.002(4)
C16 0.048(4) 0.053(4) 0.033(4) -0.004(3) 0.002(3) -0.013(3)
C17 0.073(6) 0.076(6) 0.036(4) 0.007(5) -0.002(4) -0.024(4)
C18 0.078(6) 0.061(6) 0.064(6) 0.008(5) -0.016(5) -0.038(5)
C19 0.046(4) 0.042(4) 0.059(5) -0.005(3) -0.008(4) -0.016(4)
C20 0.059(5) 0.038(4) 0.084(7) -0.006(4) -0.018(5) -0.012(4)
C21 0.063(6) 0.047(5) 0.086(7) -0.016(4) -0.024(5) 0.015(5)
C22 0.040(4) 0.056(5) 0.052(5) -0.018(3) -0.007(4) 0.015(4)
C23 0.027(3) 0.039(4) 0.035(4) -0.005(3) 0.000(3) -0.013(3)
C24 0.029(3) 0.043(4) 0.029(3) -0.004(3) 0.002(3) -0.012(3)
N5 0.179(15) 0.133(12) 0.121(12) 0.031(10) 0.022(11) -0.030(10)
C25 0.127(10) 0.069(7) 0.081(8) -0.015(7) 0.027(8) -0.008(6)
C26 0.131(12) 0.073(8) 0.075(8) 0.017(7) -0.010(8) -0.020(7)

loop_
_atom_type_symbol
_atom_type_description
_atom_type_scat_dispersion_real
_atom_type_scat_dispersion_imag
_atom_type_scat_source
C C 0.0033 0.0016 'International Tables Vol C Tables 4.2.6.8 and 6.1.1.4'
H H 0.0000 0.0000 'International Tables Vol C Tables 4.2.6.8 and 6.1.1.4'
Cl Cl 0.1484 0.1585 'International Tables Vol C Tables 4.2.6.8 and 6.1.1.4'
N N 0.0061 0.0033 'International Tables Vol C Tables 4.2.6.8 and 6.1.1.4'
Pt Pt -1.7033 8.3905 'International Tables Vol C Tables 4.2.6.8 and 6.1.1.4'

loop_
_geom_angle_atom_site_label_1
_geom_angle_atom_site_label_2
_geom_angle_atom_site_label_3
_geom_angle_site_symmetry_1
_geom_angle_site_symmetry_3
_geom_angle
_geom_angle_publ_flag
N1 Pt1 N2 . . 82.0(2) ?
N1 Pt1 Cl1 . . 174.98(15) ?
N2 Pt1 Cl1 . . 92.96(16) ?
N1 Pt1 Cl2 . . 92.78(15) ?
N2 Pt1 Cl2 . . 174.77(15) ?
Cl1 Pt1 Cl2 . . 92.23(8) ?
N1 Pt1 Cl4 . . 88.58(15) ?
N2 Pt1 Cl4 . . 88.78(17) ?
Cl1 Pt1 Cl4 . . 91.60(9) ?
Cl2 Pt1 Cl4 . . 90.38(10) ?
N1 Pt1 Cl3 . . 90.10(15) ?
N2 Pt1 Cl3 . . 89.02(17) ?
Cl1 Pt1 Cl3 . . 89.54(8) ?
Cl2 Pt1 Cl3 . . 91.72(9) ?
Cl4 Pt1 Cl3 . . 177.57(8) ?
C1 N1 C12 . . 120.0(5) ?
C1 N1 Pt1 . . 128.9(4) ?
C12 N1 Pt1 . . 111.2(4) ?
C10 N2 C11 . . 118.9(6) ?
C10 N2 Pt1 . . 129.9(5) ?
C11 N2 Pt1 . . 111.1(4) ?
N1 C1 C2 . . 121.3(6) ?
N1 C1 H1 . . 119.4 ?
C2 C1 H1 . . 119.4 ?
C3 C2 C1 . . 121.1(7) ?
C3 C2 H2 . . 119.5 ?
C1 C2 H2 . . 119.5 ?
C2 C3 C4 . . 118.7(6) ?
C2 C3 H3 . . 120.6 ?
C4 C3 H3 . . 120.6 ?
C12 C4 C3 . . 117.9(6) ?
C12 C4 C5 . . 117.0(6) ?
C3 C4 C5 . . 125.1(7) ?
C6 C5 C4 . . 122.1(7) ?
C6 C5 H5 . . 119.0 ?
C4 C5 H5 . . 119.0 ?
C5 C6 C7 . . 120.8(7) ?
C5 C6 H6 . . 119.6 ?
C7 C6 H6 . . 119.6 ?
C11 C7 C8 . . 116.4(7) ?
C11 C7 C6 . . 119.1(7) ?
C8 C7 C6 . . 124.5(7) ?
C9 C8 C7 . . 119.7(7) ?
C9 C8 H8 . . 120.2 ?
C7 C8 H8 . . 120.2 ?
C8 C9 C10 . . 119.9(7) ?
C8 C9 H9 . . 120.0 ?
C10 C9 H9 . . 120.0 ?
N2 C10 C9 . . 122.4(8) ?
N2 C10 H10 . . 118.8 ?
C9 C10 H10 . . 118.8 ?
N2 C11 C7 . . 122.6(6) ?
N2 C11 C12 . . 117.9(6) ?
C7 C11 C12 . . 119.5(6) ?
N1 C12 C11 . . 117.4(5) ?
N1 C12 C4 . . 121.1(6) ?
C11 C12 C4 . . 121.4(6) ?
N3 Pt2 N4 . . 80.9(2) ?
N3 Pt2 Cl6 . . 93.96(16) ?
N4 Pt2 Cl6 . . 174.73(16) ?
N3 Pt2 Cl5 . . 175.68(16) ?
N4 Pt2 Cl5 . . 95.07(17) ?
Cl6 Pt2 Cl5 . . 90.10(8) ?
N3 Pt2 Cl7 . . 87.56(15) ?
N4 Pt2 Cl7 . . 89.02(15) ?
Cl6 Pt2 Cl7 . . 91.93(7) ?
Cl5 Pt2 Cl7 . . 90.84(7) ?
N3 Pt2 Cl8 . . 89.53(15) ?
N4 Pt2 Cl8 . . 87.37(15) ?
Cl6 Pt2 Cl8 . . 91.46(8) ?
Cl5 Pt2 Cl8 . . 91.84(7) ?
Cl7 Pt2 Cl8 . . 175.68(7) ?
C13 N3 C24 . . 120.0(6) ?
C13 N3 Pt2 . . 127.6(5) ?
C24 N3 Pt2 . . 112.3(4) ?
C22 N4 C23 . . 120.1(6) ?
C22 N4 Pt2 . . 127.4(5) ?
C23 N4 Pt2 . . 112.4(4) ?
N3 C13 C14 . . 119.6(8) ?
N3 C13 H13 . . 120.2 ?
C14 C13 H13 . . 120.2 ?
C15 C14 C13 . . 119.7(9) ?
C15 C14 H14 . . 120.2 ?
C13 C14 H14 . . 120.2 ?
C14 C15 C16 . . 121.8(8) ?
C14 C15 H15 . . 119.1 ?
C16 C15 H15 . . 119.1 ?
C15 C16 C24 . . 116.8(7) ?
C15 C16 C17 . . 126.4(8) ?
C24 C16 C17 . . 116.8(7) ?
C18 C17 C16 . . 122.4(8) ?
C18 C17 H17 . . 118.8 ?
C16 C17 H17 . . 118.8 ?
C17 C18 C19 . . 121.8(8) ?
C17 C18 H18 . . 119.1 ?
C19 C18 H18 . . 119.1 ?
C20 C19 C23 . . 117.4(8) ?
C20 C19 C18 . . 125.9(8) ?
C23 C19 C18 . . 116.7(8) ?
C21 C20 C19 . . 120.1(8) ?
C21 C20 H20 . . 120.0 ?
C19 C20 H20 . . 120.0 ?
C20 C21 C22 . . 121.1(8) ?
C20 C21 H21 . . 119.5 ?
C22 C21 H21 . . 119.5 ?
N4 C22 C21 . . 119.9(8) ?
N4 C22 H22 . . 120.1 ?
C21 C22 H22 . . 120.1 ?
N4 C23 C24 . . 117.1(6) ?
N4 C23 C19 . . 121.4(7) ?
C24 C23 C19 . . 121.4(7) ?
N3 C24 C23 . . 117.1(6) ?
N3 C24 C16 . . 122.1(7) ?
C23 C24 C16 . . 120.8(6) ?
C26 C25 H26A . . 109.5 ?
C26 C25 H26B . . 109.5 ?
H26A C25 H26B . . 109.5 ?
C26 C25 H26C . . 109.5 ?
H26A C25 H26C . . 109.5 ?
H26B C25 H26C . . 109.5 ?
N5 C26 C25 . . 178.9(18) ?

loop_
_geom_bond_atom_site_label_1
_geom_bond_atom_site_label_2
_geom_bond_site_symmetry_2
_geom_bond_distance
_geom_bond_publ_flag
Pt1 N1 . 2.041(5) ?
Pt1 N2 . 2.044(5) ?
Pt1 Cl1 . 2.294(2) ?
Pt1 Cl2 . 2.297(2) ?
Pt1 Cl4 . 2.312(2) ?
Pt1 Cl3 . 2.322(2) ?
N1 C1 . 1.327(8) ?
N1 C12 . 1.374(8) ?
N2 C10 . 1.313(9) ?
N2 C11 . 1.369(9) ?
C1 C2 . 1.390(10) ?
C1 H1 . 0.9300 ?
C2 C3 . 1.365(11) ?
C2 H2 . 0.9300 ?
C3 C4 . 1.420(10) ?
C3 H3 . 0.9300 ?
C4 C12 . 1.411(9) ?
C4 C5 . 1.425(10) ?
C5 C6 . 1.339(11) ?
C5 H5 . 0.9300 ?
C6 C7 . 1.427(11) ?
C6 H6 . 0.9300 ?
C7 C11 . 1.393(9) ?
C7 C8 . 1.420(11) ?
C8 C9 . 1.364(13) ?
C8 H8 . 0.9300 ?
C9 C10 . 1.378(12) ?
C9 H9 . 0.9300 ?
C10 H10 . 0.9300 ?
C11 C12 . 1.407(9) ?
Pt2 N3 . 2.030(5) ?
Pt2 N4 . 2.032(5) ?
Pt2 Cl6 . 2.298(2) ?
Pt2 Cl5 . 2.301(2) ?
Pt2 Cl7 . 2.302(2) ?
Pt2 Cl8 . 2.309(2) ?
N3 C13 . 1.332(10) ?
N3 C24 . 1.358(8) ?
N4 C22 . 1.348(9) ?
N4 C23 . 1.353(8) ?
C13 C14 . 1.421(12) ?
C13 H13 . 0.9300 ?
C14 C15 . 1.351(14) ?
C14 H14 . 0.9300 ?
C15 C16 . 1.365(12) ?
C15 H15 . 0.9300 ?
C16 C24 . 1.410(10) ?
C16 C17 . 1.448(12) ?
C17 C18 . 1.315(14) ?
C17 H17 . 0.9300 ?
C18 C19 . 1.451(13) ?
C18 H18 . 0.9300 ?
C19 C20 . 1.404(13) ?
C19 C23 . 1.408(10) ?
C20 C21 . 1.336(14) ?
C20 H20 . 0.9300 ?
C21 C22 . 1.400(12) ?
C21 H21 . 0.9300 ?
C22 H22 . 0.9300 ?
C23 C24 . 1.400(10) ?
N5 C26 . 1.077(17) ?
C25 C26 . 1.425(18) ?
C25 H26A . 0.9600 ?
C25 H26B . 0.9600 ?
C25 H26C . 0.9600 ?

loop_
_geom_hbond_atom_site_label_D
_geom_hbond_atom_site_label_H
_geom_hbond_atom_site_label_A
_geom_hbond_site_symmetry_A
_geom_hbond_distance_DH
_geom_hbond_distance_HA
_geom_hbond_distance_DA
_geom_hbond_angle_DHA
C1 H1 Cl2 . 0.93 2.68 3.243(7) 120.0
C1 H1 Cl6 . 0.93 2.75 3.632(7) 157.7
C6 H6 Cl8 2_566 0.93 2.74 3.637(8) 163.2
C10 H10 Cl1 . 0.93 2.72 3.275(9) 119.5
C13 H13 Cl6 . 0.93 2.68 3.248(9) 120.0
C15 H15 Cl1 2_665 0.93 2.79 3.669(9) 158.6
C21 H21 Cl2 1_545 0.93 2.72 3.451(9) 135.9
C22 H22 Cl5 . 0.93 2.74 3.297(9) 119.7

loop_
_geom_torsion_atom_site_label_1
_geom_torsion_atom_site_label_2
_geom_torsion_atom_site_label_3
_geom_torsion_atom_site_label_4
_geom_torsion_site_symmetry_1
_geom_torsion_site_symmetry_2
_geom_torsion_site_symmetry_3
_geom_torsion_site_symmetry_4
_geom_torsion
_geom_torsion_publ_flag
N2 Pt1 N1 C1 . . . . 175.1(6) ?
Cl2 Pt1 N1 C1 . . . . -4.2(5) ?
Cl4 Pt1 N1 C1 . . . . 86.1(5) ?
Cl3 Pt1 N1 C1 . . . . -95.9(5) ?
N2 Pt1 N1 C12 . . . . -5.8(4) ?
Cl2 Pt1 N1 C12 . . . . 174.9(4) ?
Cl4 Pt1 N1 C12 . . . . -94.8(4) ?
Cl3 Pt1 N1 C12 . . . . 83.1(4) ?
N1 Pt1 N2 C10 . . . . -172.5(6) ?
Cl1 Pt1 N2 C10 . . . . 7.8(6) ?
Cl4 Pt1 N2 C10 . . . . -83.8(6) ?
Cl3 Pt1 N2 C10 . . . . 97.3(6) ?
N1 Pt1 N2 C11 . . . . 4.8(4) ?
Cl1 Pt1 N2 C11 . . . . -174.9(4) ?
Cl4 Pt1 N2 C11 . . . . 93.5(4) ?
Cl3 Pt1 N2 C11 . . . . -85.5(4) ?
C12 N1 C1 C2 . . . . -0.8(9) ?
Pt1 N1 C1 C2 . . . . 178.1(5) ?
N1 C1 C2 C3 . . . . -0.2(10) ?
C1 C2 C3 C4 . . . . 0.7(10) ?
C2 C3 C4 C12 . . . . -0.3(9) ?
C2 C3 C4 C5 . . . . 177.1(6) ?
C12 C4 C5 C6 . . . . 2.7(10) ?
C3 C4 C5 C6 . . . . -174.7(7) ?
C4 C5 C6 C7 . . . . -0.5(11) ?
C5 C6 C7 C11 . . . . -2.2(10) ?
C5 C6 C7 C8 . . . . 176.9(7) ?
C11 C7 C8 C9 . . . . 1.0(11) ?
C6 C7 C8 C9 . . . . -178.1(7) ?
C7 C8 C9 C10 . . . . -1.2(12) ?
C11 N2 C10 C9 . . . . 3.1(11) ?
Pt1 N2 C10 C9 . . . . -179.8(6) ?
C8 C9 C10 N2 . . . . -0.9(12) ?
C10 N2 C11 C7 . . . . -3.3(10) ?
Pt1 N2 C11 C7 . . . . 179.1(5) ?
C10 N2 C11 C12 . . . . 174.6(6) ?
Pt1 N2 C11 C12 . . . . -3.0(7) ?
C8 C7 C11 N2 . . . . 1.2(10) ?
C6 C7 C11 N2 . . . . -179.6(6) ?
C8 C7 C11 C12 . . . . -176.7(6) ?
C6 C7 C11 C12 . . . . 2.5(9) ?
C1 N1 C12 C11 . . . . -174.8(6) ?
Pt1 N1 C12 C11 . . . . 6.1(7) ?
C1 N1 C12 C4 . . . . 1.3(9) ?
Pt1 N1 C12 C4 . . . . -177.9(4) ?
N2 C11 C12 N1 . . . . -2.1(8) ?
C7 C11 C12 N1 . . . . 175.9(6) ?
N2 C11 C12 C4 . . . . -178.2(6) ?
C7 C11 C12 C4 . . . . -0.2(9) ?
C3 C4 C12 N1 . . . . -0.7(9) ?
C5 C4 C12 N1 . . . . -178.3(5) ?
C3 C4 C12 C11 . . . . 175.2(6) ?
C5 C4 C12 C11 . . . . -2.4(9) ?
N4 Pt2 N3 C13 . . . . 177.0(6) ?
Cl6 Pt2 N3 C13 . . . . -1.8(6) ?
Cl7 Pt2 N3 C13 . . . . -93.6(6) ?
Cl8 Pt2 N3 C13 . . . . 89.6(6) ?
N4 Pt2 N3 C24 . . . . -3.5(4) ?
Cl6 Pt2 N3 C24 . . . . 177.7(4) ?
Cl7 Pt2 N3 C24 . . . . 85.9(4) ?
Cl8 Pt2 N3 C24 . . . . -90.9(4) ?
N3 Pt2 N4 C22 . . . . -173.2(6) ?
Cl5 Pt2 N4 C22 . . . . 8.3(5) ?
Cl7 Pt2 N4 C22 . . . . 99.1(5) ?
Cl8 Pt2 N4 C22 . . . . -83.3(5) ?
N3 Pt2 N4 C23 . . . . 2.8(4) ?
Cl5 Pt2 N4 C23 . . . . -175.7(4) ?
Cl7 Pt2 N4 C23 . . . . -84.9(4) ?
Cl8 Pt2 N4 C23 . . . . 92.7(4) ?
C24 N3 C13 C14 . . . . -1.8(12) ?
Pt2 N3 C13 C14 . . . . 177.7(6) ?
N3 C13 C14 C15 . . . . 0.5(15) ?
C13 C14 C15 C16 . . . . 1.1(16) ?
C14 C15 C16 C24 . . . . -1.3(14) ?
C14 C15 C16 C17 . . . . 176.5(10) ?
C15 C16 C17 C18 . . . . -177.8(10) ?
C24 C16 C17 C18 . . . . 0.0(13) ?
C16 C17 C18 C19 . . . . 1.4(15) ?
C17 C18 C19 C20 . . . . 176.7(9) ?
C17 C18 C19 C23 . . . . -3.0(13) ?
C23 C19 C20 C21 . . . . 1.5(12) ?
C18 C19 C20 C21 . . . . -178.2(9) ?
C19 C20 C21 C22 . . . . -2.4(14) ?
C23 N4 C22 C21 . . . . 2.3(10) ?
Pt2 N4 C22 C21 . . . . 178.0(5) ?
C20 C21 C22 N4 . . . . 0.5(12) ?
C22 N4 C23 C24 . . . . 174.7(6) ?
Pt2 N4 C23 C24 . . . . -1.6(7) ?
C22 N4 C23 C19 . . . . -3.1(9) ?
Pt2 N4 C23 C19 . . . . -179.4(5) ?
C20 C19 C23 N4 . . . . 1.2(10) ?
C18 C19 C23 N4 . . . . -179.1(7) ?
C20 C19 C23 C24 . . . . -176.5(7) ?
C18 C19 C23 C24 . . . . 3.2(11) ?
C13 N3 C24 C23 . . . . -176.7(6) ?
Pt2 N3 C24 C23 . . . . 3.8(7) ?
C13 N3 C24 C16 . . . . 1.5(10) ?
Pt2 N3 C24 C16 . . . . -178.0(5) ?
N4 C23 C24 N3 . . . . -1.5(9) ?
C19 C23 C24 N3 . . . . 176.3(6) ?
N4 C23 C24 C16 . . . . -179.7(6) ?
C19 C23 C24 C16 . . . . -1.9(10) ?
C15 C16 C24 N3 . . . . 0.0(11) ?
C17 C16 C24 N3 . . . . -178.0(7) ?
C15 C16 C24 C23 . . . . 178.2(7) ?
C17 C16 C24 C23 . . . . 0.2(10) ?
